data_7114756
loop_
_publ_author_name
'Pfeiffer, Matthias'
'Stey, Thomas'
'Jehle, Heinrich'
'Kl\"upfel, Bernd'
'Malisch, Wolfgang'
'Stalke, Dietmar'
'Chandrasekhar, Vadapalli'

_publ_section_title
;
 Site-selective coordination behaviour of the Py2P---anion: the
 N--C--P-allylic system as \s- and \p-donor in [(PMDETA)Cs{(\m-PPy)Py}]2
 and as a \m2-\s-phosphorus-donor in [{Cp(CO)2Fe}2{(\m-P)Py2}][BMe4]
;
_journal_issue 4
_journal_name_full 'Chemical Communications'
_journal_page_first 337
_journal_paper_doi 10.1039/b008662m
_journal_year 2001
_chemical_formula_sum 'C19 H31 Cs N5 P'
_chemical_formula_weight 493.37
_chemical_name_systematic
; 
? 
;
_space_group_IT_number 2
_symmetry_cell_setting triclinic
_symmetry_space_group_name_Hall '-P 1'
_symmetry_space_group_name_H-M 'P -1'
_atom_sites_solution_hydrogens geom
_atom_sites_solution_primary direct
_atom_sites_solution_secondary difmap
_audit_creation_method SHELXL-97
_cell_angle_alpha 71.29(3)
_cell_angle_beta 72.89(3)
_cell_angle_gamma 83.82(2)
_cell_formula_units_Z 2
_cell_length_a 9.356(3)
_cell_length_b 10.766(3)
_cell_length_c 12.775(4)
_cell_measurement_reflns_used 25
_cell_measurement_temperature 173(2)
_cell_measurement_theta_max 15
_cell_measurement_theta_min 10
_cell_volume 1164.7(7)
_computing_structure_refinement 'SHELXL-97 (Sheldrick, 1997)'
_computing_structure_solution 'SHELXS-97 (Sheldrick, 1990)'
_diffrn_ambient_temperature 173(2)
_diffrn_measured_fraction_theta_full 0.994
_diffrn_measured_fraction_theta_max 0.994
_diffrn_radiation_monochromator graphite
_diffrn_radiation_source 'fine-focus sealed tube'
_diffrn_radiation_type MoK\a
_diffrn_radiation_wavelength 0.71073
_diffrn_reflns_av_R_equivalents 0.0170
_diffrn_reflns_av_sigmaI/netI 0.0236
_diffrn_reflns_limit_h_max 1
_diffrn_reflns_limit_h_min -10
_diffrn_reflns_limit_k_max 11
_diffrn_reflns_limit_k_min -11
_diffrn_reflns_limit_l_max 13
_diffrn_reflns_limit_l_min -13
_diffrn_reflns_number 3695
_diffrn_reflns_theta_full 22.50
_diffrn_reflns_theta_max 22.50
_diffrn_reflns_theta_min 3.01
_exptl_absorpt_coefficient_mu 1.670
_exptl_absorpt_correction_T_max 0.6342
_exptl_absorpt_correction_T_min 0.5547
_exptl_absorpt_correction_type semiempiric
_exptl_crystal_colour red
_exptl_crystal_density_diffrn 1.407
_exptl_crystal_density_method 'not measured'
_exptl_crystal_description needles
_exptl_crystal_F_000 500
_exptl_crystal_size_max 0.40
_exptl_crystal_size_mid 0.30
_exptl_crystal_size_min 0.30
_refine_diff_density_max 0.652
_refine_diff_density_min -0.467
_refine_diff_density_rms 0.066
_refine_ls_extinction_method none
_refine_ls_goodness_of_fit_ref 1.128
_refine_ls_hydrogen_treatment mixed
_refine_ls_matrix_type full
_refine_ls_number_parameters 240
_refine_ls_number_reflns 3041
_refine_ls_number_restraints 0
_refine_ls_restrained_S_all 1.128
_refine_ls_R_factor_all 0.0351
_refine_ls_R_factor_gt 0.0274
_refine_ls_shift/su_max 0.001
_refine_ls_shift/su_mean 0.000
_refine_ls_structure_factor_coef Fsqd
_refine_ls_weighting_details 'w=1/[\s^2^(Fo^2^)+(0.0279P)^2^+1.1892P] where P=(Fo^2^+2Fc^2^)/3'
_refine_ls_weighting_scheme calc
_refine_ls_wR_factor_gt 0.0588
_refine_ls_wR_factor_ref 0.0655
_reflns_number_gt 2714
_reflns_number_total 3041
_reflns_threshold_expression >2sigma(I)
_cod_data_source_file b008662m.txt
_cod_data_source_block comp2
_cod_depositor_comments
;
The following automatic conversions were performed:

'_refine_ls_weighting_scheme' value 'calc
w=1/[\s^2^(Fo^2^)+(0.0279P)^2^+1.1892P] where P=(Fo^2^+2Fc^2^)/3' was
changed to 'calc'. New tag '_refine_ls_weighting_details' was
created. The value of the new tag was set to
'w=1/[\s^2^(Fo^2^)+(0.0279P)^2^+1.1892P] where P=(Fo^2^+2Fc^2^)/3'.

Automatic conversion script
Id: cif_fix_values 3143 2015-03-26 13:38:13Z robertas 
;
_cod_original_cell_volume 1164.8(7)
_cod_original_sg_symbol_H-M P-1
_cod_database_code 7114756

loop_
_symmetry_equiv_pos_as_xyz
'x, y, z'
'-x, -y, -z'

loop_
_atom_site_label
_atom_site_type_symbol
_atom_site_fract_x
_atom_site_fract_y
_atom_site_fract_z
_atom_site_U_iso_or_equiv
_atom_site_adp_type
_atom_site_occupancy
_atom_site_calc_flag
_atom_site_refinement_flags
Cs1 Cs 0.29549(3) 0.39929(3) 0.11860(2) 0.04548(11) Uani 1 d .
P1 P 0.31569(12) 0.69206(10) -0.12861(9) 0.0441(3) Uani 1 d .
C1 C 0.4134(4) 0.5941(4) -0.2185(3) 0.0388(9) Uani 1 d .
C2 C 0.4782(4) 0.6325(4) -0.3381(3) 0.0439(10) Uani 1 d .
H2 H 0.4728 0.7216 -0.3825 0.053 Uiso 1 calc R
C3 C 0.5492(5) 0.5410(5) -0.3905(4) 0.0542(11) Uani 1 d .
H3 H 0.5945 0.5674 -0.4711 0.065 Uiso 1 calc R
C4 C 0.5554(5) 0.4115(5) -0.3272(4) 0.0570(12) Uani 1 d .
H4 H 0.6033 0.3468 -0.3623 0.068 Uiso 1 calc R
C5 C 0.4894(5) 0.3797(4) -0.2110(4) 0.0563(12) Uani 1 d .
H5 H 0.4923 0.2902 -0.1667 0.068 Uiso 1 calc R
N1 N 0.4212(4) 0.4654(3) -0.1556(3) 0.0506(9) Uani 1 d .
C6 C 0.3358(4) 0.8621(4) -0.2125(3) 0.0400(9) Uani 1 d .
C7 C 0.2667(5) 0.9510(4) -0.1525(4) 0.0486(11) Uani 1 d .
H7 H 0.2176 0.9181 -0.0727 0.058 Uiso 1 calc R
C8 C 0.2677(6) 1.0825(4) -0.2048(4) 0.0612(13) Uani 1 d .
H8 H 0.2194 1.1407 -0.1625 0.073 Uiso 1 calc R
C9 C 0.3388(7) 1.1296(5) -0.3184(4) 0.0800(17) Uani 1 d .
H9 H 0.3420 1.2211 -0.3578 0.096 Uiso 1 calc R
C10 C 0.4053(8) 1.0407(5) -0.3738(4) 0.092(2) Uani 1 d .
H10 H 0.4544 1.0738 -0.4535 0.110 Uiso 1 calc R
N2 N 0.4075(5) 0.9092(4) -0.3247(3) 0.0706(13) Uani 1 d .
C11 C 0.1272(6) 0.1349(6) 0.0932(4) 0.0735(15) Uani 1 d .
H11A H 0.0917 0.0538 0.0905 0.110 Uiso 1 calc R
H11B H 0.1928 0.1803 0.0177 0.110 Uiso 1 calc R
H11C H 0.0414 0.1917 0.1136 0.110 Uiso 1 calc R
C12 C 0.3403(6) 0.0212(5) 0.1474(6) 0.0847(17) Uani 1 d .
H12A H 0.3079 -0.0611 0.1448 0.127 Uiso 1 calc R
H12B H 0.3956 0.0020 0.2053 0.127 Uiso 1 calc R
H12C H 0.4052 0.0676 0.0719 0.127 Uiso 1 calc R
N3 N 0.2087(4) 0.1037(3) 0.1779(3) 0.0518(9) Uani 1 d .
C13 C 0.1147(5) 0.0400(4) 0.2933(4) 0.0589(12) Uani 1 d .
H13A H 0.1783 0.0114 0.3467 0.071 Uiso 1 calc R
H13B H 0.0710 -0.0393 0.2926 0.071 Uiso 1 calc R
C14 C -0.0098(5) 0.1264(4) 0.3377(4) 0.0514(11) Uani 1 d .
H14A H -0.0806 0.1448 0.2901 0.062 Uiso 1 calc R
H14B H -0.0647 0.0774 0.4172 0.062 Uiso 1 calc R
N4 N 0.0371(3) 0.2513(3) 0.3384(3) 0.0409(8) Uani 1 d .
C15 C 0.1346(5) 0.2316(5) 0.4134(4) 0.0604(12) Uani 1 d .
H15A H 0.0815 0.1818 0.4920 0.091 Uiso 1 calc R
H15B H 0.1628 0.3169 0.4127 0.091 Uiso 1 calc R
H15C H 0.2248 0.1828 0.3857 0.091 Uiso 1 calc R
C16 C -0.0958(5) 0.3295(5) 0.3722(4) 0.0602(13) Uani 1 d .
H16A H -0.1506 0.2847 0.4528 0.072 Uiso 1 calc R
H16B H -0.1622 0.3335 0.3235 0.072 Uiso 1 calc R
C17 C -0.0629(6) 0.4677(5) 0.3624(4) 0.0713(14) Uani 1 d .
H17A H -0.1591 0.5147 0.3825 0.086 Uiso 1 calc R
H17B H -0.0093 0.4637 0.4197 0.086 Uiso 1 calc R
N5 N 0.0251(4) 0.5432(3) 0.2502(3) 0.0540(9) Uani 1 d .
C18 C -0.0550(5) 0.5663(5) 0.1653(5) 0.0653(13) Uani 1 d .
H18A H -0.0778 0.4823 0.1599 0.098 Uiso 1 calc R
H18B H 0.0066 0.6184 0.0905 0.098 Uiso 1 calc R
H18C H -0.1483 0.6142 0.1875 0.098 Uiso 1 calc R
C19 C 0.0703(6) 0.6672(5) 0.2526(6) 0.0905(19) Uani 1 d .
H19A H 0.1361 0.7128 0.1772 0.136 Uiso 1 calc R
H19B H 0.1239 0.6505 0.3112 0.136 Uiso 1 calc R
H19C H -0.0185 0.7218 0.2709 0.136 Uiso 1 calc R

loop_
_atom_site_aniso_label
_atom_site_aniso_U_11
_atom_site_aniso_U_22
_atom_site_aniso_U_33
_atom_site_aniso_U_23
_atom_site_aniso_U_13
_atom_site_aniso_U_12
Cs1 0.03634(16) 0.04184(16) 0.04552(17) -0.00490(11) -0.00055(11) -0.00378(10)
P1 0.0505(7) 0.0398(6) 0.0360(6) -0.0117(5) -0.0060(5) 0.0077(5)
C1 0.035(2) 0.043(2) 0.042(2) -0.0150(19) -0.0142(18) 0.0027(18)
C2 0.041(2) 0.047(2) 0.045(2) -0.019(2) -0.0060(19) -0.0067(19)
C3 0.048(3) 0.065(3) 0.051(3) -0.028(2) -0.001(2) -0.008(2)
C4 0.050(3) 0.059(3) 0.070(3) -0.039(3) -0.009(2) 0.006(2)
C5 0.063(3) 0.044(3) 0.071(3) -0.027(2) -0.025(3) 0.015(2)
N1 0.058(2) 0.046(2) 0.050(2) -0.0168(18) -0.0199(18) 0.0103(18)
C6 0.041(2) 0.043(2) 0.037(2) -0.0149(19) -0.0114(18) 0.0010(18)
C7 0.056(3) 0.047(3) 0.046(2) -0.020(2) -0.014(2) 0.009(2)
C8 0.083(4) 0.045(3) 0.061(3) -0.026(2) -0.023(3) 0.017(2)
C9 0.129(5) 0.035(3) 0.065(3) -0.017(3) -0.010(3) -0.001(3)
C10 0.150(6) 0.048(3) 0.049(3) -0.012(3) 0.013(3) -0.012(3)
N2 0.110(4) 0.044(2) 0.044(2) -0.0169(18) 0.008(2) -0.013(2)
C11 0.072(4) 0.093(4) 0.058(3) -0.034(3) -0.012(3) 0.004(3)
C12 0.063(3) 0.071(4) 0.123(5) -0.049(4) -0.013(3) 0.013(3)
N3 0.050(2) 0.045(2) 0.060(2) -0.0206(18) -0.0103(19) 0.0025(17)
C13 0.072(3) 0.037(2) 0.063(3) -0.008(2) -0.016(3) -0.011(2)
C14 0.053(3) 0.053(3) 0.038(2) -0.002(2) -0.004(2) -0.019(2)
N4 0.0367(18) 0.0438(19) 0.0366(18) -0.0060(15) -0.0082(15) -0.0018(15)
C15 0.069(3) 0.062(3) 0.052(3) -0.010(2) -0.023(2) -0.012(2)
C16 0.052(3) 0.063(3) 0.047(3) -0.011(2) 0.006(2) 0.004(2)
C17 0.071(3) 0.079(4) 0.065(3) -0.040(3) -0.006(3) 0.017(3)
N5 0.048(2) 0.046(2) 0.074(3) -0.0270(19) -0.018(2) 0.0070(17)
C18 0.057(3) 0.049(3) 0.090(4) -0.015(3) -0.028(3) 0.006(2)
C19 0.070(4) 0.065(3) 0.162(6) -0.061(4) -0.048(4) 0.017(3)

loop_
_atom_type_symbol
_atom_type_description
_atom_type_scat_dispersion_real
_atom_type_scat_dispersion_imag
_atom_type_scat_source
C C 0.0033 0.0016 'International Tables Vol C Tables 4.2.6.8 and 6.1.1.4'
H H 0.0000 0.0000 'International Tables Vol C Tables 4.2.6.8 and 6.1.1.4'
N N 0.0061 0.0033 'International Tables Vol C Tables 4.2.6.8 and 6.1.1.4'
P P 0.1023 0.0942 'International Tables Vol C Tables 4.2.6.8 and 6.1.1.4'
Cs Cs -0.3680 2.1192 'International Tables Vol C Tables 4.2.6.8 and 6.1.1.4'

loop_
_geom_angle_atom_site_label_1
_geom_angle_atom_site_label_2
_geom_angle_atom_site_label_3
_geom_angle
_geom_angle_site_symmetry_1
_geom_angle_site_symmetry_3
N5 Cs1 N3 108.56(10) . .
N5 Cs1 N4 55.96(9) . .
N3 Cs1 N4 55.95(9) . .
N5 Cs1 N1 125.81(9) . .
N3 Cs1 N1 98.44(10) . .
N4 Cs1 N1 143.95(9) . .
N5 Cs1 C1 107.25(10) . 2_665
N3 Cs1 C1 108.70(10) . 2_665
N4 Cs1 C1 105.41(9) . 2_665
N1 Cs1 C1 107.05(10) . 2_665
N5 Cs1 N1 98.80(9) . 2_665
N3 Cs1 N1 131.83(9) . 2_665
N4 Cs1 N1 119.49(9) . 2_665
N1 Cs1 N1 96.41(8) . 2_665
C1 Cs1 N1 23.49(9) 2_665 2_665
N5 Cs1 P1 85.80(8) . .
N3 Cs1 P1 134.73(7) . .
N4 Cs1 P1 135.59(6) . .
N1 Cs1 P1 44.33(7) . .
C1 Cs1 P1 107.17(7) 2_665 .
N1 Cs1 P1 84.89(7) 2_665 .
N5 Cs1 P1 136.13(7) . 2_665
N3 Cs1 P1 92.34(7) . 2_665
N4 Cs1 P1 116.50(6) . 2_665
N1 Cs1 P1 86.54(7) . 2_665
C1 Cs1 P1 29.00(7) 2_665 2_665
N1 Cs1 P1 43.25(6) 2_665 2_665
P1 Cs1 P1 106.58(4) . 2_665
N5 Cs1 C2 92.59(9) . 2_665
N3 Cs1 C2 100.96(9) . 2_665
N4 Cs1 C2 85.21(9) . 2_665
N1 Cs1 C2 127.64(9) . 2_665
C1 Cs1 C2 20.64(9) 2_665 2_665
N1 Cs1 C2 37.63(9) 2_665 2_665
P1 Cs1 C2 121.58(7) . 2_665
P1 Cs1 C2 44.75(6) 2_665 2_665
N5 Cs1 C5 79.49(10) . 2_665
N3 Cs1 C5 141.31(10) . 2_665
N4 Cs1 C5 108.35(10) . 2_665
N1 Cs1 C5 107.04(10) . 2_665
C1 Cs1 C5 36.21(9) 2_665 2_665
N1 Cs1 C5 19.33(9) 2_665 2_665
P1 Cs1 C5 82.51(8) . 2_665
P1 Cs1 C5 61.44(7) 2_665 2_665
C2 Cs1 C5 40.35(9) 2_665 2_665
N5 Cs1 Cs1 123.06(7) . 2_665
N3 Cs1 Cs1 128.30(7) . 2_665
N4 Cs1 Cs1 165.83(6) . 2_665
N1 Cs1 Cs1 49.77(7) . 2_665
C1 Cs1 Cs1 60.65(7) 2_665 2_665
N1 Cs1 Cs1 46.63(6) 2_665 2_665
P1 Cs1 Cs1 53.72(3) . 2_665
P1 Cs1 Cs1 52.86(3) 2_665 2_665
C2 Cs1 Cs1 80.69(7) 2_665 2_665
C5 Cs1 Cs1 59.30(8) 2_665 2_665
C1 P1 C6 108.67(18) . .
C1 P1 Cs1 87.88(13) . .
C6 P1 Cs1 158.78(13) . .
C1 P1 Cs1 64.71(12) . 2_665
C6 P1 Cs1 101.16(13) . 2_665
Cs1 P1 Cs1 73.42(4) . 2_665
N1 C1 C2 119.5(4) . .
N1 C1 P1 111.3(3) . .
C2 C1 P1 129.2(3) . .
N1 C1 Cs1 79.4(2) . 2_665
C2 C1 Cs1 102.3(2) . 2_665
P1 C1 Cs1 86.30(14) . 2_665
C3 C2 C1 119.9(4) . .
C3 C2 Cs1 101.5(3) . 2_665
C1 C2 Cs1 57.0(2) . 2_665
C3 C2 H2 120.1 . .
C1 C2 H2 120.1 . .
Cs1 C2 H2 110.2 2_665 .
C2 C3 C4 120.5(4) . .
C2 C3 H3 119.8 . .
C4 C3 H3 119.8 . .
C5 C4 C3 117.1(4) . .
C5 C4 H4 121.5 . .
C3 C4 H4 121.5 . .
N1 C5 C4 124.8(4) . .
N1 C5 Cs1 56.7(2) . 2_665
C4 C5 Cs1 102.1(3) . 2_665
N1 C5 H5 117.6 . .
C4 C5 H5 117.6 . .
Cs1 C5 H5 111.4 2_665 .
C5 N1 C1 118.3(4) . .
C5 N1 Cs1 125.3(3) . .
C1 N1 Cs1 116.2(2) . .
C5 N1 Cs1 103.9(3) . 2_665
C1 N1 Cs1 77.1(2) . 2_665
Cs1 N1 Cs1 83.59(9) . 2_665
N2 C6 C7 118.7(4) . .
N2 C6 P1 126.2(3) . .
C7 C6 P1 115.0(3) . .
C8 C7 C6 122.0(4) . .
C8 C7 H7 119.0 . .
C6 C7 H7 119.0 . .
C9 C8 C7 119.1(4) . .
C9 C8 H8 120.5 . .
C7 C8 H8 120.5 . .
C8 C9 C10 117.3(5) . .
C8 C9 H9 121.3 . .
C10 C9 H9 121.3 . .
N2 C10 C9 125.4(5) . .
N2 C10 H10 117.3 . .
C9 C10 H10 117.3 . .
C6 N2 C10 117.4(4) . .
N3 C11 H11A 109.5 . .
N3 C11 H11B 109.5 . .
H11A C11 H11B 109.5 . .
N3 C11 H11C 109.5 . .
H11A C11 H11C 109.5 . .
H11B C11 H11C 109.5 . .
N3 C12 H12A 109.5 . .
N3 C12 H12B 109.5 . .
H12A C12 H12B 109.5 . .
N3 C12 H12C 109.5 . .
H12A C12 H12C 109.5 . .
H12B C12 H12C 109.5 . .
C11 N3 C13 112.0(4) . .
C11 N3 C12 110.4(4) . .
C13 N3 C12 110.6(4) . .
C11 N3 Cs1 93.0(3) . .
C13 N3 Cs1 117.8(3) . .
C12 N3 Cs1 111.9(3) . .
N3 C13 C14 113.8(3) . .
N3 C13 H13A 108.8 . .
C14 C13 H13A 108.8 . .
N3 C13 H13B 108.8 . .
C14 C13 H13B 108.8 . .
H13A C13 H13B 107.7 . .
N4 C14 C13 115.2(4) . .
N4 C14 H14A 108.5 . .
C13 C14 H14A 108.5 . .
N4 C14 H14B 108.5 . .
C13 C14 H14B 108.5 . .
H14A C14 H14B 107.5 . .
C16 N4 C15 111.8(4) . .
C16 N4 C14 108.9(3) . .
C15 N4 C14 111.5(3) . .
C16 N4 Cs1 116.3(2) . .
C15 N4 Cs1 91.4(2) . .
C14 N4 Cs1 115.9(2) . .
N4 C15 H15A 109.5 . .
N4 C15 H15B 109.5 . .
H15A C15 H15B 109.5 . .
N4 C15 H15C 109.5 . .
H15A C15 H15C 109.5 . .
H15B C15 H15C 109.5 . .
N4 C16 C17 114.2(4) . .
N4 C16 H16A 108.7 . .
C17 C16 H16A 108.7 . .
N4 C16 H16B 108.7 . .
C17 C16 H16B 108.7 . .
H16A C16 H16B 107.6 . .
N5 C17 C16 115.0(4) . .
N5 C17 H17A 108.5 . .
C16 C17 H17A 108.5 . .
N5 C17 H17B 108.5 . .
C16 C17 H17B 108.5 . .
H17A C17 H17B 107.5 . .
C18 N5 C17 111.2(4) . .
C18 N5 C19 110.1(4) . .
C17 N5 C19 111.4(4) . .
C18 N5 Cs1 93.8(3) . .
C17 N5 Cs1 117.6(3) . .
C19 N5 Cs1 111.4(3) . .
N5 C18 H18A 109.5 . .
N5 C18 H18B 109.5 . .
H18A C18 H18B 109.5 . .
N5 C18 H18C 109.5 . .
H18A C18 H18C 109.5 . .
H18B C18 H18C 109.5 . .
N5 C19 H19A 109.5 . .
N5 C19 H19B 109.5 . .
H19A C19 H19B 109.5 . .
N5 C19 H19C 109.5 . .
H19A C19 H19C 109.5 . .
H19B C19 H19C 109.5 . .

loop_
_geom_bond_atom_site_label_1
_geom_bond_atom_site_label_2
_geom_bond_distance
_geom_bond_site_symmetry_2
Cs1 N5 3.155(4) .
Cs1 N3 3.164(4) .
Cs1 N4 3.199(3) .
Cs1 N1 3.212(4) .
Cs1 C1 3.346(4) 2_665
Cs1 N1 3.373(4) 2_665
Cs1 P1 3.6520(19) .
Cs1 P1 3.6931(18) 2_665
Cs1 C2 3.897(4) 2_665
Cs1 C5 3.916(5) 2_665
Cs1 Cs1 4.391(2) 2_665
P1 C1 1.794(4) .
P1 C6 1.798(4) .
P1 Cs1 3.6931(18) 2_665
C1 N1 1.368(5) .
C1 C2 1.406(5) .
C1 Cs1 3.346(4) 2_665
C2 C3 1.371(6) .
C2 Cs1 3.897(4) 2_665
C2 H2 0.9500 .
C3 C4 1.374(6) .
C3 H3 0.9500 .
C4 C5 1.372(6) .
C4 H4 0.9500 .
C5 N1 1.336(5) .
C5 Cs1 3.916(5) 2_665
C5 H5 0.9500 .
N1 Cs1 3.373(4) 2_665
C6 N2 1.342(5) .
C6 C7 1.403(6) .
C7 C8 1.359(6) .
C7 H7 0.9500 .
C8 C9 1.356(7) .
C8 H8 0.9500 .
C9 C10 1.360(7) .
C9 H9 0.9500 .
C10 N2 1.353(6) .
C10 H10 0.9500 .
C11 N3 1.436(6) .
C11 H11A 0.9800 .
C11 H11B 0.9800 .
C11 H11C 0.9800 .
C12 N3 1.470(6) .
C12 H12A 0.9800 .
C12 H12B 0.9800 .
C12 H12C 0.9800 .
N3 C13 1.460(6) .
C13 C14 1.504(6) .
C13 H13A 0.9900 .
C13 H13B 0.9900 .
C14 N4 1.462(5) .
C14 H14A 0.9900 .
C14 H14B 0.9900 .
N4 C16 1.461(5) .
N4 C15 1.461(5) .
C15 H15A 0.9800 .
C15 H15B 0.9800 .
C15 H15C 0.9800 .
C16 C17 1.510(7) .
C16 H16A 0.9900 .
C16 H16B 0.9900 .
C17 N5 1.447(6) .
C17 H17A 0.9900 .
C17 H17B 0.9900 .
N5 C18 1.437(6) .
N5 C19 1.455(6) .
C18 H18A 0.9800 .
C18 H18B 0.9800 .
C18 H18C 0.9800 .
C19 H19A 0.9800 .
C19 H19B 0.9800 .
C19 H19C 0.9800 .

loop_
_geom_torsion_atom_site_label_1
_geom_torsion_atom_site_label_2
_geom_torsion_atom_site_label_3
_geom_torsion_atom_site_label_4
_geom_torsion
_geom_torsion_site_symmetry_1
_geom_torsion_site_symmetry_4
N5 Cs1 P1 C1 -158.70(14) . .
N3 Cs1 P1 C1 -46.58(16) . .
N4 Cs1 P1 C1 -129.99(15) . .
N1 Cs1 P1 C1 -2.52(15) . .
C1 Cs1 P1 C1 94.54(14) 2_665 .
N1 Cs1 P1 C1 102.06(14) 2_665 .
P1 Cs1 P1 C1 64.21(12) 2_665 .
C2 Cs1 P1 C1 110.84(14) 2_665 .
C5 Cs1 P1 C1 121.37(14) 2_665 .
Cs1 Cs1 P1 C1 64.21(12) 2_665 .
N5 Cs1 P1 C6 59.2(4) . .
N3 Cs1 P1 C6 171.3(4) . .
N4 Cs1 P1 C6 87.9(4) . .
N1 Cs1 P1 C6 -144.7(4) . .
C1 Cs1 P1 C6 -47.6(4) 2_665 .
N1 Cs1 P1 C6 -40.1(4) 2_665 .
P1 Cs1 P1 C6 -77.9(4) 2_665 .
C2 Cs1 P1 C6 -31.3(4) 2_665 .
C5 Cs1 P1 C6 -20.8(4) 2_665 .
Cs1 Cs1 P1 C6 -77.9(4) 2_665 .
N5 Cs1 P1 Cs1 137.09(7) . 2_665
N3 Cs1 P1 Cs1 -110.79(9) . 2_665
N4 Cs1 P1 Cs1 165.80(9) . 2_665
N1 Cs1 P1 Cs1 -66.73(10) . 2_665
C1 Cs1 P1 Cs1 30.32(7) 2_665 2_665
N1 Cs1 P1 Cs1 37.85(6) 2_665 2_665
P1 Cs1 P1 Cs1 0.0 2_665 2_665
C2 Cs1 P1 Cs1 46.63(7) 2_665 2_665
C5 Cs1 P1 Cs1 57.16(7) 2_665 2_665
C6 P1 C1 N1 170.9(3) . .
Cs1 P1 C1 N1 4.4(3) . .
Cs1 P1 C1 N1 77.1(3) 2_665 .
C6 P1 C1 C2 -9.1(4) . .
Cs1 P1 C1 C2 -175.6(4) . .
Cs1 P1 C1 C2 -102.9(4) 2_665 .
C6 P1 C1 Cs1 93.80(16) . 2_665
Cs1 P1 C1 Cs1 -72.64(7) . 2_665
N1 C1 C2 C3 -0.4(6) . .
P1 C1 C2 C3 179.6(3) . .
Cs1 C1 C2 C3 84.3(4) 2_665 .
N1 C1 C2 Cs1 -84.7(3) . 2_665
P1 C1 C2 Cs1 95.3(3) . 2_665
C1 C2 C3 C4 1.1(6) . .
Cs1 C2 C3 C4 59.5(4) 2_665 .
C2 C3 C4 C5 -0.7(7) . .
C3 C4 C5 N1 -0.6(7) . .
C3 C4 C5 Cs1 -58.3(4) . 2_665
C4 C5 N1 C1 1.3(7) . .
Cs1 C5 N1 C1 82.7(3) 2_665 .
C4 C5 N1 Cs1 -173.4(3) . .
Cs1 C5 N1 Cs1 -92.0(3) 2_665 .
C4 C5 N1 Cs1 -81.4(5) . 2_665
C2 C1 N1 C5 -0.8(6) . .
P1 C1 N1 C5 179.2(3) . .
Cs1 C1 N1 C5 -99.1(4) 2_665 .
C2 C1 N1 Cs1 174.4(3) . .
P1 C1 N1 Cs1 -5.6(3) . .
Cs1 C1 N1 Cs1 76.11(17) 2_665 .
C2 C1 N1 Cs1 98.3(3) . 2_665
P1 C1 N1 Cs1 -81.7(2) . 2_665
N5 Cs1 N1 C5 -151.7(3) . .
N3 Cs1 N1 C5 -31.5(4) . .
N4 Cs1 N1 C5 -72.2(4) . .
C1 Cs1 N1 C5 81.1(3) 2_665 .
N1 Cs1 N1 C5 102.6(4) 2_665 .
P1 Cs1 N1 C5 178.5(4) . .
P1 Cs1 N1 C5 60.4(3) 2_665 .
C2 Cs1 N1 C5 79.5(4) 2_665 .
C5 Cs1 N1 C5 119.1(3) 2_665 .
Cs1 Cs1 N1 C5 102.6(4) 2_665 .
N5 Cs1 N1 C1 33.5(3) . .
N3 Cs1 N1 C1 153.7(3) . .
N4 Cs1 N1 C1 113.0(3) . .
C1 Cs1 N1 C1 -93.7(3) 2_665 .
N1 Cs1 N1 C1 -72.2(3) 2_665 .
P1 Cs1 N1 C1 3.7(2) . .
P1 Cs1 N1 C1 -114.4(3) 2_665 .
C2 Cs1 N1 C1 -95.3(3) 2_665 .
C5 Cs1 N1 C1 -55.7(3) 2_665 .
Cs1 Cs1 N1 C1 -72.2(3) 2_665 .
N5 Cs1 N1 Cs1 105.71(10) . 2_665
N3 Cs1 N1 Cs1 -134.03(8) . 2_665
N4 Cs1 N1 Cs1 -174.75(10) . 2_665
C1 Cs1 N1 Cs1 -21.42(10) 2_665 2_665
N1 Cs1 N1 Cs1 0.0 2_665 2_665
P1 Cs1 N1 Cs1 75.93(8) . 2_665
P1 Cs1 N1 Cs1 -42.18(5) 2_665 2_665
C2 Cs1 N1 Cs1 -23.11(12) 2_665 2_665
C5 Cs1 N1 Cs1 16.52(9) 2_665 2_665
C1 P1 C6 N2 1.9(5) . .
Cs1 P1 C6 N2 141.6(3) . .
Cs1 P1 C6 N2 68.8(4) 2_665 .
C1 P1 C6 C7 -179.0(3) . .
Cs1 P1 C6 C7 -39.3(6) . .
Cs1 P1 C6 C7 -112.1(3) 2_665 .
N2 C6 C7 C8 1.4(7) . .
P1 C6 C7 C8 -177.8(4) . .
C6 C7 C8 C9 -0.6(8) . .
C7 C8 C9 C10 0.1(9) . .
C8 C9 C10 N2 -0.5(11) . .
C7 C6 N2 C10 -1.6(7) . .
P1 C6 N2 C10 177.5(4) . .
C9 C10 N2 C6 1.3(10) . .
N5 Cs1 N3 C11 82.5(3) . .
N4 Cs1 N3 C11 102.6(3) . .
N1 Cs1 N3 C11 -49.8(3) . .
C1 Cs1 N3 C11 -161.1(2) 2_665 .
N1 Cs1 N3 C11 -156.3(2) 2_665 .
P1 Cs1 N3 C11 -20.4(3) . .
P1 Cs1 N3 C11 -136.7(2) 2_665 .
C2 Cs1 N3 C11 179.0(2) 2_665 .
C5 Cs1 N3 C11 178.9(2) 2_665 .
Cs1 Cs1 N3 C11 -94.2(3) 2_665 .
N5 Cs1 N3 C13 -34.3(3) . .
N4 Cs1 N3 C13 -14.2(3) . .
N1 Cs1 N3 C13 -166.6(3) . .
C1 Cs1 N3 C13 82.1(3) 2_665 .
N1 Cs1 N3 C13 86.9(3) 2_665 .
P1 Cs1 N3 C13 -137.2(3) . .
P1 Cs1 N3 C13 106.5(3) 2_665 .
C2 Cs1 N3 C13 62.3(3) 2_665 .
C5 Cs1 N3 C13 62.1(3) 2_665 .
Cs1 Cs1 N3 C13 149.0(3) 2_665 .
N5 Cs1 N3 C12 -164.0(3) . .
N4 Cs1 N3 C12 -144.0(4) . .
N1 Cs1 N3 C12 63.6(3) . .
C1 Cs1 N3 C12 -47.7(4) 2_665 .
N1 Cs1 N3 C12 -42.9(4) 2_665 .
P1 Cs1 N3 C12 93.0(3) . .
P1 Cs1 N3 C12 -23.2(3) 2_665 .
C2 Cs1 N3 C12 -67.5(3) 2_665 .
C5 Cs1 N3 C12 -67.6(4) 2_665 .
Cs1 Cs1 N3 C12 19.2(4) 2_665 .
C11 N3 C13 C14 -65.0(5) . .
C12 N3 C13 C14 171.4(4) . .
Cs1 N3 C13 C14 41.0(5) . .
N3 C13 C14 N4 -55.6(5) . .
C13 C14 N4 C16 174.2(4) . .
C13 C14 N4 C15 -61.9(5) . .
C13 C14 N4 Cs1 40.8(4) . .
N5 Cs1 N4 C16 13.5(3) . .
N3 Cs1 N4 C16 -143.4(3) . .
N1 Cs1 N4 C16 -92.3(3) . .
C1 Cs1 N4 C16 114.1(3) 2_665 .
N1 Cs1 N4 C16 93.7(3) 2_665 .
P1 Cs1 N4 C16 -21.8(3) . .
P1 Cs1 N4 C16 142.9(3) 2_665 .
C2 Cs1 N4 C16 109.9(3) 2_665 .
C5 Cs1 N4 C16 76.4(3) 2_665 .
Cs1 Cs1 N4 C16 104.3(3) 2_665 .
N5 Cs1 N4 C15 -101.8(3) . .
N3 Cs1 N4 C15 101.3(3) . .
N1 Cs1 N4 C15 152.5(2) . .
C1 Cs1 N4 C15 -1.1(3) 2_665 .
N1 Cs1 N4 C15 -21.5(3) 2_665 .
P1 Cs1 N4 C15 -137.1(2) . .
P1 Cs1 N4 C15 27.7(3) 2_665 .
C2 Cs1 N4 C15 -5.4(2) 2_665 .
C5 Cs1 N4 C15 -38.9(3) 2_665 .
Cs1 Cs1 N4 C15 -11.0(4) 2_665 .
N5 Cs1 N4 C14 143.4(3) . .
N3 Cs1 N4 C14 -13.5(3) . .
N1 Cs1 N4 C14 37.6(3) . .
C1 Cs1 N4 C14 -115.9(3) 2_665 .
N1 Cs1 N4 C14 -136.4(3) 2_665 .
P1 Cs1 N4 C14 108.1(3) . .
P1 Cs1 N4 C14 -87.1(3) 2_665 .
C2 Cs1 N4 C14 -120.2(3) 2_665 .
C5 Cs1 N4 C14 -153.7(3) 2_665 .
Cs1 Cs1 N4 C14 -125.8(3) 2_665 .
C15 N4 C16 C17 63.4(5) . .
C14 N4 C16 C17 -172.9(4) . .
Cs1 N4 C16 C17 -39.8(5) . .
N4 C16 C17 N5 55.0(6) . .
C16 C17 N5 C18 65.3(5) . .
C16 C17 N5 C19 -171.5(4) . .
C16 C17 N5 Cs1 -41.1(5) . .
N3 Cs1 N5 C18 -82.2(3) . .
N4 Cs1 N5 C18 -102.2(3) . .
N1 Cs1 N5 C18 33.5(3) . .
C1 Cs1 N5 C18 160.5(2) 2_665 .
N1 Cs1 N5 C18 138.0(2) 2_665 .
P1 Cs1 N5 C18 53.8(2) . .
P1 Cs1 N5 C18 163.5(2) 2_665 .
C2 Cs1 N5 C18 175.3(3) 2_665 .
C5 Cs1 N5 C18 137.0(3) 2_665 .
Cs1 Cs1 N5 C18 94.7(2) 2_665 .
N3 Cs1 N5 C17 34.1(3) . .
N4 Cs1 N5 C17 14.1(3) . .
N1 Cs1 N5 C17 149.8(3) . .
C1 Cs1 N5 C17 -83.1(3) 2_665 .
N1 Cs1 N5 C17 -105.7(3) 2_665 .
P1 Cs1 N5 C17 170.2(3) . .
P1 Cs1 N5 C17 -80.2(3) 2_665 .
C2 Cs1 N5 C17 -68.3(3) 2_665 .
C5 Cs1 N5 C17 -106.7(3) 2_665 .
Cs1 Cs1 N5 C17 -148.9(3) 2_665 .
N3 Cs1 N5 C19 164.5(3) . .
N4 Cs1 N5 C19 144.5(4) . .
N1 Cs1 N5 C19 -79.8(4) . .
C1 Cs1 N5 C19 47.2(4) 2_665 .
N1 Cs1 N5 C19 24.7(4) 2_665 .
P1 Cs1 N5 C19 -59.4(3) . .
P1 Cs1 N5 C19 50.2(4) 2_665 .
C2 Cs1 N5 C19 62.0(4) 2_665 .
C5 Cs1 N5 C19 23.7(3) 2_665 .
Cs1 Cs1 N5 C19 -18.5(4) 2_665 .
